data_7129890
loop_
_publ_author_name
'Dyguda, Mateusz'
'Skrzynska, Anna'
'Siero\'n, Les\/law'
'Albrecht, \/Lukasz'

_publ_section_title
;
 Dearomative Michael addition involving enals and 2-nitrobenzofurans
 realized under NHC-catalysis
;
_journal_name_full 'Chemical Communications'
_journal_paper_doi 10.1039/D2CC00294A
_journal_year 2022
_chemical_absolute_configuration ad
_chemical_formula_moiety 'C22 H19 N O5'
_chemical_formula_sum 'C22 H19 N O5'
_chemical_formula_weight 377.38
_chemical_name_systematic
;
(R)-methyl 3-(naphthalen-2-yl)-3-((2S,3S)-2-nitro-2,3-dihydrobenzofuran-3-yl) propanoate
;
_space_group_IT_number 19
_space_group_name_Hall 'P 2ac 2ab'
_space_group_name_H-M_alt 'P 21 21 21'
_symmetry_cell_setting orthorhombic
_symmetry_Int_Tables_number 19
_symmetry_space_group_name_Hall 'P 2ac 2ab'
_symmetry_space_group_name_H-M 'P 21 21 21'
_atom_sites_solution_hydrogens geom
_atom_sites_solution_primary difmap
_atom_sites_solution_secondary difmap
_audit_update_record
;
2021-08-25 deposited with the CCDC.	2022-03-21 downloaded from the CCDC.
;
_cell_angle_alpha 90
_cell_angle_beta 90
_cell_angle_gamma 90
_cell_formula_units_Z 4
_cell_length_a 8.6297(1)
_cell_length_b 10.2148(1)
_cell_length_c 20.5342(3)
_cell_measurement_reflns_used 42191
_cell_measurement_temperature 100
_cell_measurement_theta_max 79.039
_cell_measurement_theta_min 4.261
_cell_volume 1810.10(4)
_computing_cell_refinement 'CrysAlisPro 1.171.41.111a (Rigaku OD, 2021)'
_computing_data_collection 'CrysAlisPro 1.171.41.111a (Rigaku OD, 2021)'
_computing_data_reduction 'CrysAlisPro 1.171.41.111a (Rigaku OD, 2021)'
_computing_structure_refinement 'SHELXL-2018/3 (Sheldrick, 2018)'
_diffrn_ambient_environment N~2~
_diffrn_ambient_temperature 100
_diffrn_detector 'Hybrid Pixel Array Detector'
_diffrn_detector_area_resol_mean 5.8140
_diffrn_detector_type 'Pilatus 300K'
_diffrn_measured_fraction_theta_full 1.000
_diffrn_measured_fraction_theta_max 1.000
_diffrn_measurement_device 'four-circle diffractometer'
_diffrn_measurement_device_type 'XtaLAB Synergy, Dualflex, Pilatus 300K'
_diffrn_radiation_monochromator mirror
_diffrn_radiation_probe x-ray
_diffrn_radiation_type 'Cu K\a'
_diffrn_radiation_wavelength 1.54184
_diffrn_reflns_av_R_equivalents 0.0392
_diffrn_reflns_av_unetI/netI 0.0108
_diffrn_reflns_limit_h_max 10
_diffrn_reflns_limit_h_min -9
_diffrn_reflns_limit_k_max 12
_diffrn_reflns_limit_k_min -12
_diffrn_reflns_limit_l_max 24
_diffrn_reflns_limit_l_min -24
_diffrn_reflns_number 49500
_diffrn_reflns_theta_full 66.54
_diffrn_reflns_theta_max 66.54
_diffrn_reflns_theta_min 4.31
_diffrn_source 'micro-focus sealed X-ray tube'
_diffrn_source_type 'PhotonJet (Cu) X-ray Source'
_exptl_absorpt_coefficient_mu 0.814
_exptl_absorpt_correction_T_max 1.000
_exptl_absorpt_correction_T_min 0.320
_exptl_absorpt_correction_type gaussian
_exptl_absorpt_process_details
;
CrysAlisPro 1.171.41.111a (Rigaku Oxford Diffraction, 2021)
Numerical absorption correction based on gaussian integration over
a multifaceted crystal model
Empirical absorption correction using spherical harmonics,
implemented in SCALE3 ABSPACK scaling algorithm.
Empirical correction (ABSPACK) includes:
- Absorption correction using spherical harmonics
- Frame scaling
- Detector area scaling
;
_exptl_crystal_colour colourless
_exptl_crystal_density_diffrn 1.385
_exptl_crystal_description plate
_exptl_crystal_F_000 792
_exptl_crystal_size_max 0.57
_exptl_crystal_size_mid 0.38
_exptl_crystal_size_min 0.02
_refine_diff_density_max 0.264
_refine_diff_density_min -0.205
_refine_diff_density_rms 0.035
_refine_ls_abs_structure_details
;
 Flack x determined using 1321 quotients [(I+)-(I-)]/[(I+)+(I-)]
 (Parsons, Flack and Wagner, Acta Cryst. B69 (2013) 249-259).
;
_refine_ls_abs_structure_Flack -0.06(5)
_refine_ls_extinction_method none
_refine_ls_goodness_of_fit_ref 1.051
_refine_ls_hydrogen_treatment constr
_refine_ls_matrix_type full
_refine_ls_number_parameters 255
_refine_ls_number_reflns 3197
_refine_ls_number_restraints 0
_refine_ls_restrained_S_all 1.051
_refine_ls_R_factor_all 0.0294
_refine_ls_R_factor_gt 0.0291
_refine_ls_shift/su_max 0.000
_refine_ls_shift/su_mean 0.000
_refine_ls_structure_factor_coef Fsqd
_refine_ls_weighting_details 'w=1/[\s^2^(Fo^2^)+(0.0368P)^2^+0.7139P] where P=(Fo^2^+2Fc^2^)/3'
_refine_ls_weighting_scheme calc
_refine_ls_wR_factor_gt 0.0751
_refine_ls_wR_factor_ref 0.0754
_reflns_number_gt 3164
_reflns_number_total 3197
_reflns_threshold_expression I>2\s(I)
_cod_data_source_file d2cc00294a2.cif
_cod_data_source_block mdas
_cod_database_code 7129890
_cell_oxdiff_measurement_reflns_used 42191

loop_
_space_group_symop_id
_space_group_symop_operation_xyz
1 x,y,z
2 1/2-x,-y,1/2+z
3 1/2+x,1/2-y,-z
4 -x,1/2+y,1/2-z

loop_
_atom_site_aniso_label
_atom_site_aniso_U_11
_atom_site_aniso_U_22
_atom_site_aniso_U_33
_atom_site_aniso_U_23
_atom_site_aniso_U_13
_atom_site_aniso_U_12
O1 0.0252(8) 0.0245(8) 0.0236(7) -0.0021(6) -0.0008(6) 0.0067(7)
O2 0.0289(9) 0.0445(10) 0.0326(9) 0.0049(8) 0.0089(7) -0.0027(8)
O3 0.0259(8) 0.0401(10) 0.0295(9) -0.0021(7) -0.0078(7) 0.0017(7)
O4 0.0260(8) 0.0257(8) 0.0298(8) -0.0009(7) 0.0076(7) -0.0020(7)
O5 0.0317(9) 0.0325(8) 0.0280(8) -0.0046(7) 0.0051(7) 0.0000(7)
N1 0.0180(9) 0.0280(9) 0.0261(9) 0.0027(8) -0.0014(8) 0.0062(8)
C1 0.0184(10) 0.0241(10) 0.0196(10) 0.0008(8) 0.0002(9) 0.0025(8)
C2 0.0173(10) 0.0193(9) 0.0192(10) 0.0003(8) -0.0012(8) 0.0023(8)
C3 0.0174(10) 0.0226(10) 0.0199(10) 0.0011(8) -0.0004(8) -0.0024(9)
C4 0.0195(10) 0.0239(10) 0.0239(10) 0.0022(9) -0.0014(8) 0.0013(9)
C5 0.0204(11) 0.0308(11) 0.0257(11) 0.0073(9) -0.0045(9) -0.0014(10)
C6 0.0239(11) 0.0405(13) 0.0190(10) 0.0019(10) -0.0012(9) -0.0051(10)
C7 0.0232(11) 0.0342(12) 0.0231(11) -0.0049(9) 0.0017(9) -0.0036(10)
C8 0.0174(10) 0.0248(11) 0.0242(11) 0.0004(9) -0.0008(8) 0.0008(9)
C9 0.0182(10) 0.0193(10) 0.0199(10) -0.0001(8) 0.0006(8) 0.0002(8)
C10 0.0166(10) 0.0267(11) 0.0210(10) 0.0034(9) 0.0040(8) 0.0014(8)
C11 0.0221(11) 0.0240(10) 0.0229(10) 0.0010(9) 0.0025(9) -0.0012(9)
C12 0.0235(11) 0.0232(10) 0.0228(10) -0.0030(9) 0.0037(9) -0.0046(9)
C13 0.0183(10) 0.0257(11) 0.0241(10) 0.0000(9) 0.0051(8) -0.0018(9)
C14 0.0224(11) 0.0351(13) 0.0230(11) 0.0009(9) 0.0022(9) -0.0031(10)
C15 0.0266(12) 0.0434(14) 0.0210(11) 0.0040(10) -0.0006(9) 0.0046(11)
C16 0.0274(12) 0.0314(12) 0.0277(11) 0.0044(10) 0.0036(9) 0.0066(10)
C17 0.0256(11) 0.0245(11) 0.0261(11) -0.0004(9) 0.0037(9) 0.0020(9)
C18 0.0177(10) 0.0238(10) 0.0230(10) 0.0008(9) 0.0067(8) -0.0002(9)
C19 0.0209(11) 0.0246(11) 0.0231(10) -0.0014(8) 0.0025(9) -0.0015(9)
C20 0.0179(10) 0.0219(11) 0.0243(11) -0.0002(9) 0.0000(8) 0.0003(9)
C21 0.0186(10) 0.0246(10) 0.0264(11) 0.0006(9) -0.0022(9) 0.0045(9)
C22 0.0284(12) 0.0336(12) 0.0324(12) 0.0016(10) 0.0081(11) -0.0085(10)

loop_
_atom_site_label
_atom_site_type_symbol
_atom_site_thermal_displace_type
_atom_site_fract_x
_atom_site_fract_y
_atom_site_fract_z
_atom_site_occupancy
_atom_site_U_iso_or_equiv
_atom_site_calc_flag
_atom_site_refinement_flags
_atom_site_disorder_assembly
_atom_site_disorder_group
O1 O Uani 0.43554(18) 0.58769(15) 0.64267(7) 1.000 0.0244(4) d . . .
O2 O Uani 0.20179(19) 0.42634(19) 0.62902(8) 1.000 0.0353(5) d . . .
O3 O Uani 0.24019(19) 0.40333(17) 0.52545(8) 1.000 0.0318(5) d . . .
O4 O Uani 0.98994(18) 0.56564(15) 0.46919(8) 1.000 0.0272(5) d . . .
O5 O Uani 0.9669(2) 0.36924(16) 0.42107(8) 1.000 0.0307(5) d . . .
N1 N Uani 0.2747(2) 0.44581(18) 0.57941(9) 1.000 0.0240(5) d . . .
C1 C Uani 0.4234(2) 0.5290(2) 0.58140(10) 1.000 0.0207(6) d . . .
C2 C Uani 0.5629(2) 0.4367(2) 0.57103(9) 1.000 0.0186(6) d . . .
C3 C Uani 0.6103(2) 0.4166(2) 0.64119(10) 1.000 0.0200(6) d . . .
C4 C Uani 0.7070(3) 0.3258(2) 0.67067(10) 1.000 0.0224(6) d . . .
C5 C Uani 0.7280(3) 0.3326(2) 0.73805(11) 1.000 0.0256(6) d . . .
C6 C Uani 0.6529(3) 0.4277(2) 0.77470(10) 1.000 0.0278(7) d . . .
C7 C Uani 0.5519(3) 0.5176(2) 0.74614(11) 1.000 0.0268(7) d . . .
C8 C Uani 0.5336(2) 0.5077(2) 0.67956(10) 1.000 0.0221(6) d . . .
C9 C Uani 0.6866(2) 0.4994(2) 0.52575(10) 1.000 0.0191(6) d . . .
C10 C Uani 0.6152(2) 0.5247(2) 0.45943(10) 1.000 0.0214(6) d . . .
C11 C Uani 0.5729(2) 0.4184(2) 0.41791(10) 1.000 0.0230(6) d . . .
C12 C Uani 0.4993(2) 0.4410(2) 0.36014(10) 1.000 0.0232(6) d . . .
C13 C Uani 0.4599(2) 0.5692(2) 0.34014(10) 1.000 0.0227(6) d . . .
C14 C Uani 0.3747(3) 0.5952(2) 0.28213(11) 1.000 0.0268(7) d . . .
C15 C Uani 0.3379(3) 0.7203(3) 0.26530(11) 1.000 0.0303(7) d . . .
C16 C Uani 0.3867(3) 0.8273(2) 0.30462(11) 1.000 0.0288(7) d . . .
C17 C Uani 0.4679(3) 0.8053(2) 0.36049(11) 1.000 0.0254(6) d . . .
C18 C Uani 0.5042(2) 0.6760(2) 0.37981(10) 1.000 0.0215(6) d . . .
C19 C Uani 0.5841(3) 0.6498(2) 0.43934(10) 1.000 0.0229(6) d . . .
C20 C Uani 0.8298(2) 0.4092(2) 0.52115(10) 1.000 0.0214(6) d . . .
C21 C Uani 0.9349(2) 0.4428(2) 0.46495(11) 1.000 0.0232(6) d . . .
C22 C Uani 1.1003(3) 0.6027(2) 0.41886(12) 1.000 0.0315(7) d . . .
H1 H Uiso 0.42060 0.59740 0.54657 1.000 0.0250 c RU . .
H2 H Uiso 0.52665 0.35196 0.55204 1.000 0.0220 c RU . .
H4 H Uiso 0.75788 0.26053 0.64561 1.000 0.0270 c RU . .
H5 H Uiso 0.79446 0.27161 0.75902 1.000 0.0310 c RU . .
H6 H Uiso 0.67062 0.43153 0.82032 1.000 0.0330 c RU . .
H7 H Uiso 0.49885 0.58185 0.77108 1.000 0.0320 c RU . .
H9 H Uiso 0.71941 0.58499 0.54493 1.000 0.0230 c RU . .
H11 H Uiso 0.59620 0.33116 0.43061 1.000 0.0280 c RU . .
H12 H Uiso 0.47409 0.36904 0.33280 1.000 0.0280 c RU . .
H14 H Uiso 0.34331 0.52473 0.25498 1.000 0.0320 c RU . .
H15 H Uiso 0.27914 0.73634 0.22699 1.000 0.0360 c RU . .
H16 H Uiso 0.36274 0.91438 0.29188 1.000 0.0350 c RU . .
H17 H Uiso 0.50015 0.87708 0.38657 1.000 0.0300 c RU . .
H19 H Uiso 0.61650 0.72109 0.46571 1.000 0.0270 c RU . .
H20A H Uiso 0.88946 0.41558 0.56222 1.000 0.0260 c RU . .
H20B H Uiso 0.79463 0.31749 0.51643 1.000 0.0260 c RU . .
H22A H Uiso 1.11528 0.69778 0.41956 1.000 0.0470 c RU . .
H22B H Uiso 1.06043 0.57617 0.37617 1.000 0.0470 c RU . .
H22C H Uiso 1.19961 0.55905 0.42696 1.000 0.0470 c RU . .

loop_
_atom_type_symbol
_atom_type_description
_atom_type_scat_dispersion_real
_atom_type_scat_dispersion_imag
_atom_type_scat_source
C C 0.0181 0.0091 ' International Tables Vol C Tables 4.2.6.8 and 6.1.1.4'
H H 0.0000 0.0000 ' International Tables Vol C Tables 4.2.6.8 and 6.1.1.4'
N N 0.0311 0.0180 ' International Tables Vol C Tables 4.2.6.8 and 6.1.1.4'
O O 0.0492 0.0322 ' International Tables Vol C Tables 4.2.6.8 and 6.1.1.4'

loop_
_geom_angle_atom_site_label_1
_geom_angle_atom_site_label_2
_geom_angle_atom_site_label_3
_geom_angle
C1 O1 C8 106.39(15)
C21 O4 C22 115.34(16)
O2 N1 O3 125.05(19)
O2 N1 C1 120.02(17)
O3 N1 C1 114.93(17)
O1 C1 N1 108.85(15)
O1 C1 C2 109.13(15)
N1 C1 C2 108.01(16)
C1 C2 C3 99.35(15)
C1 C2 C9 111.50(16)
C3 C2 C9 116.13(15)
C2 C3 C4 132.05(18)
C2 C3 C8 108.73(17)
C4 C3 C8 119.20(19)
C3 C4 C5 118.5(2)
C4 C5 C6 120.7(2)
C5 C6 C7 121.6(2)
C6 C7 C8 116.1(2)
O1 C8 C3 111.89(17)
O1 C8 C7 124.25(18)
C3 C8 C7 123.86(19)
C2 C9 C10 109.17(14)
C2 C9 C20 109.90(16)
C10 C9 C20 111.83(16)
C9 C10 C11 120.68(18)
C9 C10 C19 120.60(18)
C11 C10 C19 118.66(19)
C10 C11 C12 120.61(19)
C11 C12 C13 121.39(19)
C12 C13 C14 122.65(18)
C12 C13 C18 118.83(18)
C14 C13 C18 118.51(18)
C13 C14 C15 120.5(2)
C14 C15 C16 120.5(2)
C15 C16 C17 120.2(2)
C16 C17 C18 120.27(19)
C13 C18 C17 119.93(19)
C13 C18 C19 118.61(18)
C17 C18 C19 121.46(19)
C10 C19 C18 121.81(19)
C9 C20 C21 113.11(17)
O4 C21 O5 123.32(19)
O4 C21 C20 112.05(18)
O5 C21 C20 124.63(19)
O1 C1 H1 110.00
N1 C1 H1 110.00
C2 C1 H1 110.00
C1 C2 H2 110.00
C3 C2 H2 110.00
C9 C2 H2 110.00
C3 C4 H4 121.00
C5 C4 H4 121.00
C4 C5 H5 120.00
C6 C5 H5 120.00
C5 C6 H6 119.00
C7 C6 H6 119.00
C6 C7 H7 122.00
C8 C7 H7 122.00
C2 C9 H9 109.00
C10 C9 H9 109.00
C20 C9 H9 109.00
C10 C11 H11 120.00
C12 C11 H11 120.00
C11 C12 H12 119.00
C13 C12 H12 119.00
C13 C14 H14 120.00
C15 C14 H14 120.00
C14 C15 H15 120.00
C16 C15 H15 120.00
C15 C16 H16 120.00
C17 C16 H16 120.00
C16 C17 H17 120.00
C18 C17 H17 120.00
C10 C19 H19 119.00
C18 C19 H19 119.00
C9 C20 H20A 109.00
C9 C20 H20B 109.00
C21 C20 H20A 109.00
C21 C20 H20B 109.00
H20A C20 H20B 108.00
O4 C22 H22A 109.00
O4 C22 H22B 109.00
O4 C22 H22C 109.00
H22A C22 H22B 109.00
H22A C22 H22C 109.00
H22B C22 H22C 109.00

loop_
_geom_bond_atom_site_label_1
_geom_bond_atom_site_label_2
_geom_bond_distance
O1 C1 1.398(3)
O1 C8 1.399(2)
O2 N1 1.214(2)
O3 N1 1.227(2)
O4 C21 1.345(3)
O4 C22 1.456(3)
O5 C21 1.205(3)
N1 C1 1.540(3)
C1 C2 1.544(3)
C2 C3 1.512(3)
C2 C9 1.554(3)
C3 C4 1.387(3)
C3 C8 1.387(3)
C4 C5 1.397(3)
C5 C6 1.389(3)
C6 C7 1.395(3)
C7 C8 1.380(3)
C9 C10 1.517(3)
C9 C20 1.544(3)
C10 C11 1.428(3)
C10 C19 1.369(3)
C11 C12 1.365(3)
C12 C13 1.414(3)
C13 C14 1.425(3)
C13 C18 1.414(3)
C14 C15 1.361(4)
C15 C16 1.423(4)
C16 C17 1.363(3)
C17 C18 1.414(3)
C18 C19 1.429(3)
C20 C21 1.507(3)
C1 H1 1.0000
C2 H2 1.0000
C4 H4 0.9500
C5 H5 0.9500
C6 H6 0.9500
C7 H7 0.9500
C9 H9 1.0000
C11 H11 0.9500
C12 H12 0.9500
C14 H14 0.9500
C15 H15 0.9500
C16 H16 0.9500
C17 H17 0.9500
C19 H19 0.9500
C20 H20A 0.9900
C20 H20B 0.9900
C22 H22A 0.9800
C22 H22B 0.9800
C22 H22C 0.9800

loop_
_geom_hbond_atom_site_label_D
_geom_hbond_atom_site_label_H
_geom_hbond_atom_site_label_A
_geom_hbond_distance_DH
_geom_hbond_distance_HA
_geom_hbond_distance_DA
_geom_hbond_angle_DHA
_geom_hbond_site_symmetry_A
C2 H2 O3 1.00 2.59 2.958(2) 102 .
C2 H2 O5 1.00 2.38 3.237(3) 143 3_456
C20 H20B O3 0.99 2.46 3.421(3) 164 3_556
C22 H22C O3 0.98 2.60 3.224(3) 122 1_655

loop_
_geom_torsion_atom_site_label_1
_geom_torsion_atom_site_label_2
_geom_torsion_atom_site_label_3
_geom_torsion_atom_site_label_4
_geom_torsion
C8 O1 C1 N1 96.64(17)
C8 O1 C1 C2 -21.0(2)
C1 O1 C8 C3 12.7(2)
C1 O1 C8 C7 -167.12(19)
C22 O4 C21 O5 -3.8(3)
C22 O4 C21 C20 176.23(17)
O2 N1 C1 O1 -9.6(3)
O2 N1 C1 C2 108.8(2)
O3 N1 C1 O1 170.70(17)
O3 N1 C1 C2 -70.9(2)
O1 C1 C2 C3 20.50(19)
O1 C1 C2 C9 -102.50(18)
N1 C1 C2 C3 -97.69(17)
N1 C1 C2 C9 139.31(16)
C1 C2 C3 C4 165.3(2)
C1 C2 C3 C8 -12.56(19)
C9 C2 C3 C4 -75.1(3)
C9 C2 C3 C8 107.08(19)
C1 C2 C9 C10 -61.7(2)
C1 C2 C9 C20 175.36(16)
C3 C2 C9 C10 -174.47(17)
C3 C2 C9 C20 62.6(2)
C2 C3 C4 C5 -179.9(2)
C8 C3 C4 C5 -2.3(3)
C2 C3 C8 O1 1.0(2)
C2 C3 C8 C7 -179.20(19)
C4 C3 C8 O1 -177.18(18)
C4 C3 C8 C7 2.7(3)
C3 C4 C5 C6 0.4(3)
C4 C5 C6 C7 1.4(4)
C5 C6 C7 C8 -1.1(3)
C6 C7 C8 O1 178.91(19)
C6 C7 C8 C3 -0.9(3)
C2 C9 C10 C11 -68.4(2)
C2 C9 C10 C19 108.9(2)
C20 C9 C10 C11 53.5(2)
C20 C9 C10 C19 -129.3(2)
C2 C9 C20 C21 164.10(16)
C10 C9 C20 C21 42.7(2)
C9 C10 C11 C12 175.62(17)
C19 C10 C11 C12 -1.7(3)
C9 C10 C19 C18 -174.21(18)
C11 C10 C19 C18 3.1(3)
C10 C11 C12 C13 -1.3(3)
C11 C12 C13 C14 -176.02(19)
C11 C12 C13 C18 2.8(3)
C12 C13 C14 C15 179.2(2)
C18 C13 C14 C15 0.4(3)
C12 C13 C18 C17 179.21(19)
C12 C13 C18 C19 -1.4(3)
C14 C13 C18 C17 -1.9(3)
C14 C13 C18 C19 177.5(2)
C13 C14 C15 C16 1.3(4)
C14 C15 C16 C17 -1.5(4)
C15 C16 C17 C18 0.0(4)
C16 C17 C18 C13 1.8(3)
C16 C17 C18 C19 -177.6(2)
C13 C18 C19 C10 -1.6(3)
C17 C18 C19 C10 177.8(2)
C9 C20 C21 O4 60.1(2)
C9 C20 C21 O5 -120.0(2)
